data_1574472
loop_
_publ_author_name
'Lv, Hui-Peng'
'Hu, Sheng-Qian'
'Bai, Yong-Ju'
'Zhou, Jun-Si'
'Ji, Luan-Ying'
'Wang, Zhong-Xia'
'Ai, Yong'
'Qin, Yan'
'Chen, Xiao-Gang'

_publ_section_title
;
 Giant mechanical tunability by a coordination bond strategy in a 3D
 hybrid cyanide double perovskite ferroelastic with reconstructive phase
 transition
;
_journal_issue 21
_journal_name_full 'Chemical Science'
_journal_page_first 9109
_journal_page_last 9116
_journal_paper_doi 10.1039/D5SC00620A
_journal_volume 16
_journal_year 2025
_chemical_formula_sum 'C10 H16 Fe K N8 O2'
_chemical_formula_weight 375.26
_space_group_crystal_system monoclinic
_space_group_IT_number 14
_space_group_name_Hall '-P 2yn'
_space_group_name_H-M_alt 'P 1 21/n 1'
_atom_sites_solution_hydrogens geom
_audit_creation_method SHELXL-2018/3
_audit_update_record
;
2025-03-26 deposited with the CCDC.	2025-04-22 downloaded from the CCDC.
;
_cell_angle_alpha 90
_cell_angle_beta 102.6670(10)
_cell_angle_gamma 90
_cell_formula_units_Z 4
_cell_length_a 9.13650(10)
_cell_length_b 11.7020(2)
_cell_length_c 15.6616(2)
_cell_measurement_reflns_used 7838
_cell_measurement_temperature 300(2)
_cell_measurement_theta_max 73.3140
_cell_measurement_theta_min 4.7400
_cell_volume 1633.71(4)
_computing_structure_refinement 'SHELXL-2018/3 (Sheldrick, 2018)'
_computing_structure_solution 'SHELXT 2018/2 (Sheldrick, 2018)'
_diffrn_ambient_temperature 300(2)
_diffrn_measured_fraction_theta_full 0.999
_diffrn_measured_fraction_theta_max 0.999
_diffrn_measurement_device_type 'XtaLAB Synergy R, DW system, HyPix-Arc 150'
_diffrn_radiation_type CuK\a
_diffrn_radiation_wavelength 1.54184
_diffrn_reflns_av_R_equivalents 0.0473
_diffrn_reflns_av_unetI/netI 0.0342
_diffrn_reflns_Laue_measured_fraction_full 0.999
_diffrn_reflns_Laue_measured_fraction_max 0.999
_diffrn_reflns_limit_h_max 10
_diffrn_reflns_limit_h_min -10
_diffrn_reflns_limit_k_max 13
_diffrn_reflns_limit_k_min -13
_diffrn_reflns_limit_l_max 18
_diffrn_reflns_limit_l_min -18
_diffrn_reflns_number 15161
_diffrn_reflns_point_group_measured_fraction_full 0.999
_diffrn_reflns_point_group_measured_fraction_max 0.999
_diffrn_reflns_theta_full 66.583
_diffrn_reflns_theta_max 66.583
_diffrn_reflns_theta_min 4.760
_diffrn_source 'Rotating-anode X-ray tube'
_exptl_absorpt_coefficient_mu 9.867
_exptl_absorpt_correction_T_max 1.00000
_exptl_absorpt_correction_T_min 0.54729
_exptl_absorpt_correction_type multi-scan
_exptl_absorpt_process_details
;
CrysAlisPro 1.171.43.129a (Rigaku Oxford Diffraction, 2024)
Empirical absorption correction using spherical harmonics,
implemented in SCALE3 ABSPACK scaling algorithm.
;
_exptl_crystal_colour red
_exptl_crystal_density_diffrn 1.526
_exptl_crystal_description block
_exptl_crystal_F_000 772
_exptl_crystal_size_max 0.200
_exptl_crystal_size_mid 0.100
_exptl_crystal_size_min 0.100
_refine_diff_density_max 1.201
_refine_diff_density_min -0.881
_refine_diff_density_rms 0.079
_refine_ls_extinction_coef 0.0032(2)
_refine_ls_extinction_expression Fc^*^=kFc[1+0.001xFc^2^\l^3^/sin(2\q)]^-1/4^
_refine_ls_extinction_method 'SHELXL-2018/3 (Sheldrick 2018)'
_refine_ls_goodness_of_fit_ref 1.048
_refine_ls_hydrogen_treatment constr
_refine_ls_matrix_type full
_refine_ls_number_parameters 192
_refine_ls_number_reflns 2876
_refine_ls_number_restraints 1
_refine_ls_restrained_S_all 1.064
_refine_ls_R_factor_all 0.0485
_refine_ls_R_factor_gt 0.0431
_refine_ls_shift/su_max 0.000
_refine_ls_shift/su_mean 0.000
_refine_ls_structure_factor_coef Fsqd
_refine_ls_weighting_details 'w=1/[\s^2^(Fo^2^)+(0.0581P)^2^+2.4294P] where P=(Fo^2^+2Fc^2^)/3'
_refine_ls_weighting_scheme calc
_refine_ls_wR_factor_gt 0.1137
_refine_ls_wR_factor_ref 0.1178
_reflns_Friedel_coverage 0.000
_reflns_number_gt 2560
_reflns_number_total 2876
_reflns_threshold_expression 'I > 2\s(I)'
_cod_data_source_file d5sc00620a2.cif
_cod_data_source_block ohea_kfecn6_300k_coordination2_auto
_cod_depositor_comments 'Adding full bibliography for 1574470--1574474.cif.'
_cod_original_sg_symbol_H-M 'P 21/n'
_cod_database_code 1574472
_shelx_shelxl_version_number 2018/3
_shelx_space_group_comment
;
The symmetry employed for this shelxl refinement is uniquely defined
by the following loop, which should always be used as a source of
symmetry information in preference to the above space-group names.
They are only intended as comments.
;
_shelx_estimated_absorpt_t_min 0.243
_shelx_estimated_absorpt_t_max 0.439

loop_
_space_group_symop_operation_xyz
'x, y, z'
'-x+1/2, y+1/2, -z+1/2'
'-x, -y, -z'
'x-1/2, -y-1/2, z-1/2'

loop_
_atom_site_label
_atom_site_type_symbol
_atom_site_fract_x
_atom_site_fract_y
_atom_site_fract_z
_atom_site_U_iso_or_equiv
_atom_site_adp_type
_atom_site_occupancy
_atom_site_site_symmetry_order
_atom_site_calc_flag
_atom_site_refinement_flags_posn
_atom_site_refinement_flags_adp
_atom_site_refinement_flags_occupancy
_atom_site_disorder_assembly
_atom_site_disorder_group
Fe1 Fe 0.33031(5) 0.76774(4) 0.57171(3) 0.01986(18) Uani 1 1 d . . . . .
K1 K 0.30789(8) 0.27265(6) 0.57868(4) 0.0285(2) Uani 1 1 d . . . . .
O1 O 0.5165(3) 0.3759(2) 0.72968(16) 0.0362(6) Uani 1 1 d . . . . .
H1 H 0.579933 0.398084 0.703687 0.054 Uiso 1 1 calc R U . . .
O2 O 0.7343(3) 0.4775(2) 0.65652(18) 0.0473(7) Uani 1 1 d . . . . .
H2 H 0.710244 0.489638 0.603726 0.071 Uiso 1 1 calc R U . . .
N8 N 0.9615(3) 0.6374(3) 0.71570(19) 0.0336(7) Uani 1 1 d . . . . .
H8C H 0.875010 0.667692 0.687469 0.040 Uiso 1 1 calc R U . . .
H8D H 1.035151 0.687612 0.717012 0.040 Uiso 1 1 calc R U . . .
H8E H 0.955591 0.620014 0.770158 0.040 Uiso 1 1 calc R U . . .
N7 N 0.6611(4) 0.4708(3) 0.8922(2) 0.0507(7) Uani 1 1 d . . . . .
H7A H 0.697228 0.413782 0.865307 0.061 Uiso 1 1 calc R U . . .
H7B H 0.612026 0.442324 0.930598 0.061 Uiso 1 1 calc R U . . .
H7C H 0.736488 0.514300 0.920043 0.061 Uiso 1 1 calc R U . . .
N3 N 0.3628(4) 0.8111(3) 0.38237(19) 0.0411(8) Uani 1 1 d . . . . .
C3 C 0.3495(4) 0.7919(3) 0.4520(2) 0.0269(7) Uani 1 1 d . . . . .
C2 C 0.1140(4) 0.7800(3) 0.5354(2) 0.0299(7) Uani 1 1 d . . . . .
N4 N 0.6759(4) 0.7529(3) 0.6233(2) 0.0424(8) Uani 1 1 d . . . . .
N5 N 0.2905(4) 0.7424(3) 0.7615(2) 0.0398(8) Uani 1 1 d . . . . .
C5 C 0.3101(4) 0.7499(3) 0.6920(2) 0.0264(7) Uani 1 1 d . . . . .
N1 N 0.3004(4) 0.5081(3) 0.5376(2) 0.0395(6) Uani 1 1 d . . . . .
C1 C 0.3136(5) 0.6040(3) 0.5517(2) 0.0395(6) Uani 1 1 d . . . . .
C4 C 0.5472(4) 0.7570(3) 0.6061(2) 0.0277(7) Uani 1 1 d . . . . .
N6 N 0.3410(4) 1.0297(3) 0.5992(2) 0.0478(8) Uani 1 1 d . . . . .
C6 C 0.3406(3) 0.9322(3) 0.5897(2) 0.0276(7) Uani 1 1 d . . . . .
N2 N -0.0138(4) 0.7902(4) 0.5151(2) 0.0520(9) Uani 1 1 d . . . . .
C9 C 0.9924(4) 0.5335(3) 0.6703(3) 0.0406(9) Uani 1 1 d . . . . .
H9A H 1.094053 0.508248 0.694724 0.049 Uiso 1 1 calc R U . . .
H9B H 0.984668 0.550526 0.608857 0.049 Uiso 1 1 calc R U . . .
C8 C 0.4517(5) 0.4706(4) 0.7627(3) 0.0533(12) Uani 1 1 d D . . . .
H8A H 0.372492 0.443523 0.789986 0.064 Uiso 1 1 calc R U . . .
H8B H 0.405885 0.519435 0.714183 0.064 Uiso 1 1 calc R U . . .
C10 C 0.8848(5) 0.4396(3) 0.6787(3) 0.0469(10) Uani 1 1 d . . . . .
H10A H 0.897807 0.376785 0.640670 0.056 Uiso 1 1 calc R U . . .
H10B H 0.907041 0.411534 0.738466 0.056 Uiso 1 1 calc R U . . .
C7 C 0.5585(5) 0.5398(4) 0.8275(3) 0.0507(7) Uani 1 1 d D . . . .
H7D H 0.616782 0.587362 0.796578 0.061 Uiso 1 1 calc R U . . .
H7E H 0.502109 0.589916 0.857694 0.061 Uiso 1 1 calc R U . . .

loop_
_atom_site_aniso_label
_atom_site_aniso_U_11
_atom_site_aniso_U_22
_atom_site_aniso_U_33
_atom_site_aniso_U_23
_atom_site_aniso_U_13
_atom_site_aniso_U_12
Fe1 0.0208(3) 0.0177(3) 0.0216(3) 0.00060(18) 0.00576(19) -0.00008(17)
K1 0.0324(4) 0.0237(4) 0.0289(4) 0.0006(3) 0.0053(3) -0.0001(3)
O1 0.0400(14) 0.0303(13) 0.0393(14) -0.0052(11) 0.0109(11) -0.0010(11)
O2 0.0492(16) 0.0484(17) 0.0437(15) -0.0018(13) 0.0090(13) -0.0118(13)
N8 0.0314(15) 0.0358(16) 0.0332(15) -0.0052(13) 0.0063(12) -0.0076(13)
N7 0.0585(17) 0.0418(15) 0.0434(15) -0.0080(12) -0.0067(13) 0.0060(12)
N3 0.0493(19) 0.0449(19) 0.0321(17) 0.0033(15) 0.0151(14) 0.0038(16)
C3 0.0274(17) 0.0233(16) 0.0308(18) 0.0011(14) 0.0079(14) 0.0022(13)
C2 0.0289(19) 0.0327(19) 0.0278(17) -0.0015(14) 0.0057(14) -0.0004(14)
N4 0.0278(17) 0.051(2) 0.0466(19) -0.0011(15) 0.0044(14) 0.0009(14)
N5 0.0464(19) 0.0438(19) 0.0325(18) 0.0030(13) 0.0162(14) 0.0056(15)
C5 0.0252(17) 0.0227(16) 0.0320(19) 0.0005(13) 0.0077(14) 0.0007(13)
N1 0.0590(15) 0.0251(10) 0.0344(12) 0.0014(10) 0.0103(11) -0.0011(11)
C1 0.0590(15) 0.0251(10) 0.0344(12) 0.0014(10) 0.0103(11) -0.0011(11)
C4 0.031(2) 0.0266(17) 0.0267(17) -0.0013(13) 0.0080(14) 0.0000(13)
N6 0.065(2) 0.0224(18) 0.059(2) -0.0014(15) 0.0207(17) 0.0000(15)
C6 0.0297(17) 0.0242(19) 0.0295(16) 0.0008(14) 0.0078(13) -0.0011(13)
N2 0.0308(19) 0.072(3) 0.051(2) -0.0039(18) 0.0026(15) 0.0007(16)
C9 0.042(2) 0.038(2) 0.044(2) -0.0062(17) 0.0141(17) 0.0033(17)
C8 0.056(3) 0.046(2) 0.049(2) -0.017(2) -0.008(2) 0.018(2)
C10 0.049(2) 0.031(2) 0.055(2) -0.0019(18) 0.0001(19) -0.0003(18)
C7 0.0585(17) 0.0418(15) 0.0434(15) -0.0080(12) -0.0067(13) 0.0060(12)

loop_
_atom_type_symbol
_atom_type_description
_atom_type_scat_dispersion_real
_atom_type_scat_dispersion_imag
_atom_type_scat_source
C C 0.0181 0.0091 'International Tables Vol C Tables 4.2.6.8 and 6.1.1.4'
H H 0.0000 0.0000 'International Tables Vol C Tables 4.2.6.8 and 6.1.1.4'
Fe Fe -1.1336 3.1974 'International Tables Vol C Tables 4.2.6.8 and 6.1.1.4'
K K 0.3868 1.0657 'International Tables Vol C Tables 4.2.6.8 and 6.1.1.4'
N N 0.0311 0.0180 'International Tables Vol C Tables 4.2.6.8 and 6.1.1.4'
O O 0.0492 0.0322 'International Tables Vol C Tables 4.2.6.8 and 6.1.1.4'

loop_
_geom_angle_atom_site_label_1
_geom_angle_atom_site_label_2
_geom_angle_atom_site_label_3
_geom_angle
_geom_angle_site_symmetry_1
_geom_angle_site_symmetry_3
_geom_angle_publ_flag
C2 Fe1 C4 178.95(14) . . ?
C2 Fe1 C1 89.24(16) . . ?
C4 Fe1 C1 91.14(16) . . ?
C2 Fe1 C3 90.47(14) . . ?
C4 Fe1 C3 88.55(14) . . ?
C1 Fe1 C3 90.49(15) . . ?
C2 Fe1 C5 89.13(14) . . ?
C4 Fe1 C5 91.84(14) . . ?
C1 Fe1 C5 91.69(14) . . ?
C3 Fe1 C5 177.78(13) . . ?
C2 Fe1 C6 89.04(14) . . ?
C4 Fe1 C6 90.58(14) . . ?
C1 Fe1 C6 178.22(15) . . ?
C3 Fe1 C6 89.09(14) . . ?
C5 Fe1 C6 88.72(13) . . ?
N1 K1 N5 108.88(10) . 2_546 ?
N1 K1 N2 99.25(11) . 3_566 ?
N5 K1 N2 88.69(10) 2_546 3_566 ?
N1 K1 N6 171.03(10) . 1_545 ?
N5 K1 N6 79.92(10) 2_546 1_545 ?
N2 K1 N6 82.33(11) 3_566 1_545 ?
N1 K1 O1 76.28(8) . . ?
N5 K1 O1 67.75(8) 2_546 . ?
N2 K1 O1 152.31(9) 3_566 . ?
N6 K1 O1 106.39(9) 1_545 . ?
N1 K1 N3 109.11(10) . 3_666 ?
N5 K1 N3 105.47(9) 2_546 3_666 ?
N2 K1 N3 141.49(11) 3_566 3_666 ?
N6 K1 N3 65.81(10) 1_545 3_666 ?
O1 K1 N3 62.78(8) . 3_666 ?
N1 K1 N4 82.54(9) . 3_666 ?
N5 K1 N4 160.21(10) 2_546 3_666 ?
N2 K1 N4 73.24(10) 3_566 3_666 ?
N6 K1 N4 89.52(10) 1_545 3_666 ?
O1 K1 N4 131.76(8) . 3_666 ?
N3 K1 N4 84.95(8) 3_666 3_666 ?
N1 K1 C3 99.41(9) . 3_666 ?
N5 K1 C3 125.40(9) 2_546 3_666 ?
N2 K1 C3 132.00(10) 3_566 3_666 ?
N6 K1 C3 73.39(9) 1_545 3_666 ?
O1 K1 C3 75.40(7) . 3_666 ?
N3 K1 C3 19.93(8) 3_666 3_666 ?
N4 K1 C3 65.94(8) 3_666 3_666 ?
N1 K1 C4 84.34(9) . 3_666 ?
N5 K1 C4 166.50(9) 2_546 3_666 ?
N2 K1 C4 91.92(9) 3_566 3_666 ?
N6 K1 C4 86.79(9) 1_545 3_666 ?
O1 K1 C4 114.43(8) . 3_666 ?
N3 K1 C4 66.34(8) 3_666 3_666 ?
N4 K1 C4 19.41(8) 3_666 3_666 ?
C3 K1 C4 46.88(8) 3_666 3_666 ?
C8 O1 K1 111.5(2) . . ?
C8 O1 H1 109.5 . . ?
K1 O1 H1 97.7 . . ?
C10 O2 H2 109.5 . . ?
C9 N8 H8C 109.5 . . ?
C9 N8 H8D 109.5 . . ?
H8C N8 H8D 109.5 . . ?
C9 N8 H8E 109.5 . . ?
H8C N8 H8E 109.5 . . ?
H8D N8 H8E 109.5 . . ?
C7 N7 H7A 109.5 . . ?
C7 N7 H7B 109.5 . . ?
H7A N7 H7B 109.5 . . ?
C7 N7 H7C 109.5 . . ?
H7A N7 H7C 109.5 . . ?
H7B N7 H7C 109.5 . . ?
C3 N3 K1 93.0(2) . 3_666 ?
N3 C3 Fe1 176.9(3) . . ?
N3 C3 K1 67.1(2) . 3_666 ?
Fe1 C3 K1 112.94(13) . 3_666 ?
N2 C2 Fe1 178.0(3) . . ?
C4 N4 K1 92.2(2) . 3_666 ?
C5 N5 K1 165.3(3) . 2_556 ?
N5 C5 Fe1 176.1(3) . . ?
C1 N1 K1 156.2(3) . . ?
N1 C1 Fe1 177.9(4) . . ?
N4 C4 Fe1 177.2(3) . . ?
N4 C4 K1 68.4(2) . 3_666 ?
Fe1 C4 K1 109.25(13) . 3_666 ?
C6 N6 K1 166.2(3) . 1_565 ?
N6 C6 Fe1 177.4(3) . . ?
C2 N2 K1 154.1(3) . 3_566 ?
N8 C9 C10 111.4(3) . . ?
N8 C9 H9A 109.3 . . ?
C10 C9 H9A 109.3 . . ?
N8 C9 H9B 109.3 . . ?
C10 C9 H9B 109.3 . . ?
H9A C9 H9B 108.0 . . ?
O1 C8 C7 114.5(3) . . ?
O1 C8 H8A 108.6 . . ?
C7 C8 H8A 108.6 . . ?
O1 C8 H8B 108.6 . . ?
C7 C8 H8B 108.6 . . ?
H8A C8 H8B 107.6 . . ?
O2 C10 C9 111.7(3) . . ?
O2 C10 H10A 109.3 . . ?
C9 C10 H10A 109.3 . . ?
O2 C10 H10B 109.3 . . ?
C9 C10 H10B 109.3 . . ?
H10A C10 H10B 107.9 . . ?
N7 C7 C8 113.4(4) . . ?
N7 C7 H7D 108.9 . . ?
C8 C7 H7D 108.9 . . ?
N7 C7 H7E 108.9 . . ?
C8 C7 H7E 108.9 . . ?
H7D C7 H7E 107.7 . . ?

loop_
_geom_bond_atom_site_label_1
_geom_bond_atom_site_label_2
_geom_bond_distance
_geom_bond_site_symmetry_2
_geom_bond_publ_flag
Fe1 C2 1.938(4) . ?
Fe1 C4 1.940(4) . ?
Fe1 C1 1.942(4) . ?
Fe1 C3 1.942(3) . ?
Fe1 C5 1.944(3) . ?
Fe1 C6 1.944(3) . ?
K1 N1 2.827(3) . ?
K1 N5 2.861(3) 2_546 ?
K1 N2 2.862(3) 3_566 ?
K1 N6 2.869(3) 1_545 ?
K1 O1 2.951(3) . ?
K1 N3 3.095(3) 3_666 ?
K1 N4 3.214(4) 3_666 ?
K1 C3 3.356(3) 3_666 ?
K1 C4 3.454(3) 3_666 ?
O1 C8 1.408(4) . ?
O1 H1 0.8200 . ?
O2 C10 1.414(5) . ?
O2 H2 0.8200 . ?
N8 C9 1.467(4) . ?
N8 H8C 0.8900 . ?
N8 H8D 0.8900 . ?
N8 H8E 0.8900 . ?
N7 C7 1.463(5) . ?
N7 H7A 0.8900 . ?
N7 H7B 0.8900 . ?
N7 H7C 0.8900 . ?
N3 C3 1.145(4) . ?
C2 N2 1.147(5) . ?
N4 C4 1.148(5) . ?
N5 C5 1.144(5) . ?
N1 C1 1.146(5) . ?
N6 C6 1.151(5) . ?
C9 C10 1.500(6) . ?
C9 H9A 0.9700 . ?
C9 H9B 0.9700 . ?
C8 C7 1.484(4) . ?
C8 H8A 0.9700 . ?
C8 H8B 0.9700 . ?
C10 H10A 0.9700 . ?
C10 H10B 0.9700 . ?
C7 H7D 0.9700 . ?
C7 H7E 0.9700 . ?

loop_
_geom_torsion_atom_site_label_1
_geom_torsion_atom_site_label_2
_geom_torsion_atom_site_label_3
_geom_torsion_atom_site_label_4
_geom_torsion
_geom_torsion_site_symmetry_1
_geom_torsion_site_symmetry_2
_geom_torsion_site_symmetry_3
_geom_torsion_site_symmetry_4
_geom_torsion_publ_flag
K1 O1 C8 C7 -169.1(3) . . . . ?
N8 C9 C10 O2 50.0(5) . . . . ?
O1 C8 C7 N7 -43.9(6) . . . . ?
